data_2228754
loop_
_publ_author_name
'Dai, Jing'
'Chen, Xin-Yuan'

_publ_section_title
;
 Hexaaquamagnesium dibromide 5-(pyridinium-3-yl)tetrazol-1-ide
;
_journal_coeditor_code HY2389
_journal_issue 1
_journal_name_full 'Acta Crystallographica Section E'
_journal_page_first m113
_journal_paper_doi 10.1107/S1600536810052992
_journal_volume 67
_journal_year 2011
_chemical_formula_iupac '[Mg (H2 O)6] Br2, 2C6 H5 N5'
_chemical_formula_moiety 'H12 Mg O6 2+, 2(Br -), 2(C6 H5 N5)'
_chemical_formula_sum 'C12 H22 Br2 Mg N10 O6'
_chemical_formula_weight 586.53
_chemical_name_systematic
;
Hexaaquamagnesium dibromide 5-(pyridinium-3-yl)tetrazol-1-ide
;
_space_group_IT_number 2
_symmetry_cell_setting triclinic
_symmetry_space_group_name_Hall '-P 1'
_symmetry_space_group_name_H-M 'P -1'
_atom_sites_solution_hydrogens geom
_atom_sites_solution_primary direct
_atom_sites_solution_secondary difmap
_audit_creation_method SHELXL-97
_cell_angle_alpha 94.04(3)
_cell_angle_beta 90.94(3)
_cell_angle_gamma 111.75(3)
_cell_formula_units_Z 1
_cell_length_a 7.3439(15)
_cell_length_b 8.7786(18)
_cell_length_c 9.5863(19)
_cell_measurement_reflns_used 2627
_cell_measurement_temperature 298(2)
_cell_measurement_theta_max 24.47
_cell_measurement_theta_min 3.10
_cell_volume 572.0(2)
_computing_cell_refinement 'CrystalClear (Rigaku, 2005)'
_computing_data_collection 'CrystalClear (Rigaku, 2005)'
_computing_data_reduction 'CrystalClear (Rigaku, 2005)'
_computing_molecular_graphics 'SHELXTL (Sheldrick, 2008) and DIAMOND (Brandenburg, 1999)'
_computing_publication_material 'SHELXTL (Sheldrick, 2008)'
_computing_structure_refinement 'SHELXTL (Sheldrick, 2008)'
_computing_structure_solution 'SHELXTL (Sheldrick, 2008)'
_diffrn_ambient_temperature 298(2)
_diffrn_detector_area_resol_mean 13.6612
_diffrn_measured_fraction_theta_full 0.997
_diffrn_measured_fraction_theta_max 0.997
_diffrn_measurement_device_type 'Rigaku SCXmini CCD'
_diffrn_measurement_method \w
_diffrn_radiation_monochromator graphite
_diffrn_radiation_source 'fine-focus sealed tube'
_diffrn_radiation_type MoK\a
_diffrn_radiation_wavelength 0.71073
_diffrn_reflns_av_R_equivalents 0.0396
_diffrn_reflns_av_sigmaI/netI 0.0497
_diffrn_reflns_limit_h_max 9
_diffrn_reflns_limit_h_min -9
_diffrn_reflns_limit_k_max 11
_diffrn_reflns_limit_k_min -11
_diffrn_reflns_limit_l_max 12
_diffrn_reflns_limit_l_min -12
_diffrn_reflns_number 5933
_diffrn_reflns_theta_full 27.47
_diffrn_reflns_theta_max 27.47
_diffrn_reflns_theta_min 3.10
_exptl_absorpt_coefficient_mu 3.620
_exptl_absorpt_correction_T_max 0.95
_exptl_absorpt_correction_T_min 0.89
_exptl_absorpt_correction_type multi-scan
_exptl_absorpt_process_details '(CrystalClear; Rigaku, 2005)'
_exptl_crystal_colour colourless
_exptl_crystal_density_diffrn 1.703
_exptl_crystal_density_method 'not measured'
_exptl_crystal_description Block
_exptl_crystal_F_000 294
_exptl_crystal_size_max 0.40
_exptl_crystal_size_mid 0.05
_exptl_crystal_size_min 0.05
_refine_diff_density_max 0.318
_refine_diff_density_min -0.519
_refine_ls_extinction_method none
_refine_ls_goodness_of_fit_ref 1.088
_refine_ls_hydrogen_treatment constr
_refine_ls_matrix_type full
_refine_ls_number_parameters 142
_refine_ls_number_reflns 2627
_refine_ls_number_restraints 0
_refine_ls_restrained_S_all 1.088
_refine_ls_R_factor_all 0.0521
_refine_ls_R_factor_gt 0.0402
_refine_ls_shift/su_max 0.001
_refine_ls_shift/su_mean 0.000
_refine_ls_structure_factor_coef Fsqd
_refine_ls_weighting_details 'calc w=1/[\s^2^(Fo^2^)+(0.0426P)^2^+0.1011P] where P=(Fo^2^+2Fc^2^)/3'
_refine_ls_weighting_scheme calc
_refine_ls_wR_factor_gt 0.0921
_refine_ls_wR_factor_ref 0.0969
_reflns_number_gt 2172
_reflns_number_total 2627
_reflns_threshold_expression I>2\s(I)
_cod_data_source_file hy2389.cif
_cod_data_source_block I
_cod_database_code 2228754
_cod_database_fobs_code 2228754

loop_
_symmetry_equiv_pos_as_xyz
'x, y, z'
'-x, -y, -z'

loop_
_atom_site_type_symbol
_atom_site_label
_atom_site_fract_x
_atom_site_fract_y
_atom_site_fract_z
_atom_site_U_iso_or_equiv
_atom_site_adp_type
_atom_site_calc_flag
_atom_site_refinement_flags
_atom_site_occupancy
_atom_site_disorder_assembly
_atom_site_disorder_group
N N4 0.3716(3) 0.6009(3) 0.6076(3) 0.0347(6) Uani d . 1 . .
N N2 0.2637(3) 0.5318(3) 0.3932(2) 0.0315(5) Uani d . 1 . .
C C6 0.1639(4) 0.4135(3) 0.4740(3) 0.0263(6) Uani d . 1 . .
N N5 0.2266(3) 0.4528(3) 0.6073(2) 0.0328(5) Uani d . 1 . .
C C2 0.0038(4) 0.2612(3) 0.4229(3) 0.0272(6) Uani d . 1 . .
C C3 -0.1073(4) 0.1506(4) 0.5142(3) 0.0319(6) Uani d . 1 . .
H H3 -0.0792 0.1730 0.6101 0.038 Uiso calc R 1 . .
N N1 -0.1923(4) 0.0847(4) 0.2374(3) 0.0481(7) Uani d . 1 . .
H H1A -0.2202 0.0642 0.1489 0.058 Uiso calc R 1 . .
N N3 0.3947(3) 0.6479(3) 0.4800(3) 0.0360(6) Uani d . 1 . .
C C1 -0.0427(5) 0.2234(4) 0.2822(3) 0.0398(7) Uani d . 1 . .
H H1 0.0296 0.2941 0.2180 0.048 Uiso calc R 1 . .
C C5 -0.3000(5) -0.0234(4) 0.3232(4) 0.0464(8) Uani d . 1 . .
H H5 -0.4017 -0.1188 0.2873 0.056 Uiso calc R 1 . .
C C4 -0.2598(4) 0.0073(4) 0.4639(4) 0.0408(7) Uani d . 1 . .
H H4 -0.3335 -0.0668 0.5253 0.049 Uiso calc R 1 . .
Mg Mg1 0.5000 0.5000 1.0000 0.0303(3) Uani d S 1 . .
O O1W 0.2634(3) 0.3471(3) 0.8692(2) 0.0497(6) Uani d . 1 . .
H H1WA 0.2453 0.3674 0.7906 0.075 Uiso d R 1 . .
H H1WB 0.1806 0.2467 0.8849 0.075 Uiso d R 1 . .
O O2W 0.5507(3) 0.6851(2) 0.8697(2) 0.0465(6) Uani d . 1 . .
H H2WA 0.5117 0.6602 0.7829 0.070 Uiso d R 1 . .
H H2WB 0.6098 0.7777 0.8780 0.070 Uiso d R 1 . .
O O3W 0.3123(4) 0.5786(3) 1.1155(2) 0.0532(6) Uani d . 1 . .
H H3WA 0.2760 0.6585 1.0834 0.080 Uiso d R 1 . .
H H3WB 0.3030 0.5606 1.2130 0.080 Uiso d R 1 . .
Br Br1 0.79518(5) 0.08632(4) 0.89951(3) 0.04481(14) Uani d . 1 . .

loop_
_atom_site_aniso_label
_atom_site_aniso_U_11
_atom_site_aniso_U_22
_atom_site_aniso_U_33
_atom_site_aniso_U_12
_atom_site_aniso_U_13
_atom_site_aniso_U_23
N4 0.0315(12) 0.0309(13) 0.0353(14) 0.0055(11) -0.0054(10) -0.0025(11)
N2 0.0307(12) 0.0285(12) 0.0293(13) 0.0041(10) 0.0010(10) 0.0027(10)
C6 0.0242(13) 0.0277(14) 0.0257(14) 0.0080(11) 0.0012(10) 0.0028(11)
N5 0.0325(12) 0.0336(13) 0.0262(13) 0.0053(11) -0.0038(10) 0.0027(10)
C2 0.0270(13) 0.0270(14) 0.0269(14) 0.0097(11) 0.0010(11) 0.0009(11)
C3 0.0309(14) 0.0311(15) 0.0313(15) 0.0083(12) 0.0010(11) 0.0051(12)
N1 0.0513(16) 0.0464(17) 0.0333(15) 0.0059(14) -0.0096(12) -0.0124(13)
N3 0.0332(13) 0.0292(13) 0.0411(15) 0.0063(11) 0.0026(11) 0.0039(11)
C1 0.0410(16) 0.0376(17) 0.0297(16) 0.0025(14) 0.0027(13) -0.0010(13)
C5 0.0369(17) 0.0301(17) 0.061(2) 0.0016(14) -0.0041(16) -0.0084(16)
C4 0.0344(16) 0.0307(16) 0.052(2) 0.0049(13) 0.0049(14) 0.0061(15)
Mg1 0.0387(7) 0.0245(7) 0.0216(7) 0.0047(6) 0.0004(5) 0.0022(5)
O1W 0.0520(13) 0.0454(14) 0.0302(12) -0.0069(11) -0.0088(10) 0.0073(10)
O2W 0.0710(15) 0.0213(10) 0.0310(12) -0.0015(10) -0.0103(10) 0.0041(9)
O3W 0.0792(17) 0.0629(17) 0.0342(13) 0.0432(15) 0.0173(12) 0.0161(12)
Br1 0.0546(2) 0.03047(19) 0.0402(2) 0.00473(15) 0.00206(14) 0.00592(14)

loop_
_atom_type_symbol
_atom_type_description
_atom_type_scat_dispersion_real
_atom_type_scat_dispersion_imag
_atom_type_scat_source
C C 0.0033 0.0016 'International Tables Vol C Tables 4.2.6.8 and 6.1.1.4'
Br Br -0.2901 2.4595 'International Tables Vol C Tables 4.2.6.8 and 6.1.1.4'
Mg Mg 0.0486 0.0363 'International Tables Vol C Tables 4.2.6.8 and 6.1.1.4'
N N 0.0061 0.0033 'International Tables Vol C Tables 4.2.6.8 and 6.1.1.4'
O O 0.0106 0.0060 'International Tables Vol C Tables 4.2.6.8 and 6.1.1.4'
H H 0.0000 0.0000 'International Tables Vol C Tables 4.2.6.8 and 6.1.1.4'

loop_
_geom_angle_atom_site_label_1
_geom_angle_atom_site_label_2
_geom_angle_atom_site_label_3
_geom_angle_site_symmetry_1
_geom_angle_site_symmetry_3
_geom_angle
_geom_angle_publ_flag
N3 N4 N5 . . 110.0(2) ?
N3 N2 C6 . . 105.2(2) ?
N5 C6 N2 . . 111.4(2) ?
N5 C6 C2 . . 124.2(2) ?
N2 C6 C2 . . 124.4(2) ?
C6 N5 N4 . . 104.5(2) ?
C1 C2 C3 . . 117.8(3) ?
C1 C2 C6 . . 120.7(3) ?
C3 C2 C6 . . 121.5(3) ?
C4 C3 C2 . . 120.7(3) ?
C4 C3 H3 . . 119.6 ?
C2 C3 H3 . . 119.6 ?
C5 N1 C1 . . 123.3(3) ?
C5 N1 H1A . . 118.3 ?
C1 N1 H1A . . 118.3 ?
N4 N3 N2 . . 108.8(2) ?
N1 C1 C2 . . 119.9(3) ?
N1 C1 H1 . . 120.1 ?
C2 C1 H1 . . 120.1 ?
N1 C5 C4 . . 119.4(3) ?
N1 C5 H5 . . 120.3 ?
C4 C5 H5 . . 120.3 ?
C5 C4 C3 . . 119.0(3) ?
C5 C4 H4 . . 120.5 ?
C3 C4 H4 . . 120.5 ?
O2W Mg1 O2W 2_667 . 180.0000(10) ?
O2W Mg1 O3W 2_667 2_667 91.93(10) ?
O2W Mg1 O3W . 2_667 88.07(10) ?
O2W Mg1 O3W 2_667 . 88.07(10) ?
O2W Mg1 O3W . . 91.93(10) ?
O3W Mg1 O3W 2_667 . 180.0000(10) ?
O2W Mg1 O1W 2_667 . 89.55(9) ?
O2W Mg1 O1W . . 90.45(9) ?
O3W Mg1 O1W 2_667 . 90.10(11) ?
O3W Mg1 O1W . . 89.90(11) ?
O2W Mg1 O1W 2_667 2_667 90.45(9) ?
O2W Mg1 O1W . 2_667 89.55(9) ?
O3W Mg1 O1W 2_667 2_667 89.90(11) ?
O3W Mg1 O1W . 2_667 90.10(11) ?
O1W Mg1 O1W . 2_667 180.0000(10) ?
Mg1 O1W H1WA . . 122.5 ?
Mg1 O1W H1WB . . 126.6 ?
H1WA O1W H1WB . . 110.2 ?
Mg1 O2W H2WA . . 119.0 ?
Mg1 O2W H2WB . . 133.7 ?
H2WA O2W H2WB . . 107.0 ?
Mg1 O3W H3WA . . 118.6 ?
Mg1 O3W H3WB . . 118.7 ?
H3WA O3W H3WB . . 119.2 ?

loop_
_geom_bond_atom_site_label_1
_geom_bond_atom_site_label_2
_geom_bond_site_symmetry_2
_geom_bond_distance
_geom_bond_publ_flag
N4 N3 . 1.312(4) ?
N4 N5 . 1.341(3) ?
N2 N3 . 1.336(3) ?
N2 C6 . 1.336(3) ?
C6 N5 . 1.329(3) ?
C6 C2 . 1.460(4) ?
C2 C1 . 1.373(4) ?
C2 C3 . 1.390(4) ?
C3 C4 . 1.386(4) ?
C3 H3 . 0.9300 ?
N1 C5 . 1.333(4) ?
N1 C1 . 1.339(4) ?
N1 H1A . 0.8600 ?
C1 H1 . 0.9300 ?
C5 C4 . 1.363(5) ?
C5 H5 . 0.9300 ?
C4 H4 . 0.9300 ?
Mg1 O2W 2_667 2.048(2) ?
Mg1 O2W . 2.048(2) ?
Mg1 O3W 2_667 2.061(2) ?
Mg1 O3W . 2.061(2) ?
Mg1 O1W . 2.087(2) ?
Mg1 O1W 2_667 2.087(2) ?
O1W H1WA . 0.8068 ?
O1W H1WB . 0.8907 ?
O2W H2WA . 0.8615 ?
O2W H2WB . 0.7636 ?
O3W H3WA . 0.9085 ?
O3W H3WB . 0.9576 ?

loop_
_geom_hbond_atom_site_label_D
_geom_hbond_atom_site_label_H
_geom_hbond_atom_site_label_A
_geom_hbond_site_symmetry_A
_geom_hbond_distance_DH
_geom_hbond_distance_HA
_geom_hbond_distance_DA
_geom_hbond_angle_DHA
_geom_hbond_publ_flag
N1 H1A Br1 1_454 0.86 2.41 3.240(3) 161 y
O1W H1WA N5 . 0.81 1.98 2.780(3) 171 y
O1W H1WB Br1 1_455 0.89 2.66 3.382(3) 138 y
O2W H2WA N4 . 0.86 1.89 2.738(3) 167 y
O2W H2WB Br1 1_565 0.76 2.53 3.296(2) 178 y
O3W H3WA Br1 2_667 0.91 2.48 3.328(2) 156 y
O3W H3WB N2 1_556 0.96 1.78 2.730(3) 174 y
